data_2230822
loop_
_publ_author_name
'Lv, Yao-Kang'
'Gan, Li-Hua'
'Liu, Ming-Xian'
'Xiong, Wei'

_publ_section_title
;
 Poly[dimethylammonium [aquadi-\m~2~-oxalato-samarate(III)] trihydrate]
;
_journal_coeditor_code OM2429
_journal_issue 7
_journal_name_full 'Acta Crystallographica Section E'
_journal_page_first m836
_journal_paper_doi 10.1107/S1600536811020058
_journal_volume 67
_journal_year 2011
_chemical_formula_iupac '(C2 H8 N) [Sm (C2 O4)2 (H2 O)], 3H2 O'
_chemical_formula_moiety 'C2 H8 N +, C4 H2 O9 Sm -, 3(H2 O)'
_chemical_formula_sum 'C6 H16 N O12 Sm'
_chemical_formula_weight 444.55
_chemical_name_systematic
;
Poly[dimethylammonium [aquadi-\m~2~-oxalato-samarate(III)] trihydrate]
;
_space_group_IT_number 14
_symmetry_cell_setting monoclinic
_symmetry_space_group_name_Hall '-P 2ybc'
_symmetry_space_group_name_H-M 'P 1 21/c 1'
_atom_sites_solution_hydrogens geom
_atom_sites_solution_primary direct
_atom_sites_solution_secondary difmap
_cell_angle_alpha 90.00
_cell_angle_beta 122.276(2)
_cell_angle_gamma 90.00
_cell_formula_units_Z 4
_cell_length_a 9.6711(3)
_cell_length_b 11.7849(3)
_cell_length_c 14.3863(4)
_cell_measurement_reflns_used 3706
_cell_measurement_temperature 296(2)
_cell_measurement_theta_max 27.65
_cell_measurement_theta_min 2.49
_cell_volume 1386.30(7)
_computing_cell_refinement 'SAINT (Bruker, 2006)'
_computing_data_collection 'APEX2 (Bruker, 2006)'
_computing_data_reduction 'SAINT (Bruker, 2006)'
_computing_molecular_graphics 'DIAMOND (Brandenburg & Putz, 2004)'
_computing_publication_material 'SHELXTL (Sheldrick, 2008)'
_computing_structure_refinement 'SHELXL97 (Sheldrick, 2008)'
_computing_structure_solution 'SHELXS97 (Sheldrick, 2008)'
_diffrn_ambient_temperature 296(2)
_diffrn_measured_fraction_theta_full 0.996
_diffrn_measured_fraction_theta_max 0.996
_diffrn_measurement_device_type 'Bruker APEXII area-detector'
_diffrn_measurement_method \w
_diffrn_radiation_monochromator graphite
_diffrn_radiation_source 'fine-focus sealed tube'
_diffrn_radiation_type MoK\a
_diffrn_radiation_wavelength 0.71073
_diffrn_reflns_av_R_equivalents 0.0393
_diffrn_reflns_av_sigmaI/netI 0.0352
_diffrn_reflns_limit_h_max 12
_diffrn_reflns_limit_h_min -12
_diffrn_reflns_limit_k_max 14
_diffrn_reflns_limit_k_min -15
_diffrn_reflns_limit_l_max 18
_diffrn_reflns_limit_l_min -16
_diffrn_reflns_number 12866
_diffrn_reflns_theta_full 27.65
_diffrn_reflns_theta_max 27.65
_diffrn_reflns_theta_min 2.49
_diffrn_standards_decay_% 0
_diffrn_standards_interval_count 0
_diffrn_standards_interval_time 0
_diffrn_standards_number 0
_exptl_absorpt_coefficient_mu 4.296
_exptl_absorpt_correction_T_max 0.43
_exptl_absorpt_correction_T_min 0.36
_exptl_absorpt_correction_type multi-scan
_exptl_absorpt_process_details '(SADABS; Sheldrick, 1996)'
_exptl_crystal_colour colourless
_exptl_crystal_density_diffrn 2.130
_exptl_crystal_density_method 'not measured'
_exptl_crystal_description block
_exptl_crystal_F_000 868
_exptl_crystal_size_max 0.170
_exptl_crystal_size_mid 0.140
_exptl_crystal_size_min 0.080
_refine_diff_density_max 0.693
_refine_diff_density_min -0.983
_refine_ls_extinction_method none
_refine_ls_goodness_of_fit_ref 1.029
_refine_ls_hydrogen_treatment mixed
_refine_ls_matrix_type full
_refine_ls_number_parameters 207
_refine_ls_number_reflns 3225
_refine_ls_number_restraints 12
_refine_ls_restrained_S_all 1.027
_refine_ls_R_factor_all 0.0340
_refine_ls_R_factor_gt 0.0264
_refine_ls_shift/su_max 0.001
_refine_ls_shift/su_mean 0.000
_refine_ls_structure_factor_coef Fsqd
_refine_ls_weighting_details 'calc w=1/[\s^2^(Fo^2^)+(0.0215P)^2^+2.7236P] where P=(Fo^2^+2Fc^2^)/3'
_refine_ls_weighting_scheme calc
_refine_ls_wR_factor_gt 0.0579
_refine_ls_wR_factor_ref 0.0611
_reflns_number_gt 2739
_reflns_number_total 3225
_reflns_threshold_expression I>2\s(I)
_cod_data_source_file om2429.cif
_cod_data_source_block I
_cod_original_sg_symbol_H-M 'P 21/c'
_cod_database_code 2230822
_cod_database_fobs_code 2230822

loop_
_symmetry_equiv_pos_as_xyz
'x, y, z'
'-x, y+1/2, -z+1/2'
'-x, -y, -z'
'x, -y-1/2, z-1/2'

loop_
_atom_site_type_symbol
_atom_site_label
_atom_site_fract_x
_atom_site_fract_y
_atom_site_fract_z
_atom_site_U_iso_or_equiv
_atom_site_adp_type
_atom_site_calc_flag
_atom_site_refinement_flags
_atom_site_occupancy
_atom_site_symmetry_multiplicity
_atom_site_disorder_assembly
_atom_site_disorder_group
Sm Sm1 0.61680(2) 0.983582(14) 0.330364(15) 0.01793(7) Uani d . 1 1 . .
O O1 0.7036(3) 0.7832(2) 0.3435(2) 0.0284(6) Uani d . 1 1 . .
O O2 0.6156(3) 0.6045(2) 0.3014(2) 0.0293(7) Uani d . 1 1 . .
O O3 0.3063(3) 0.6799(2) 0.1732(2) 0.0242(6) Uani d . 1 1 . .
O O4 0.3978(3) 0.8576(2) 0.2047(2) 0.0241(6) Uani d . 1 1 . .
O O6 0.5172(3) 0.8817(2) 0.4343(2) 0.0286(6) Uani d . 1 1 . .
O O7 0.5330(4) 1.1081(2) 0.4324(3) 0.0334(7) Uani d . 1 1 . .
O O8 0.8912(3) 0.9847(2) 0.3572(2) 0.0253(6) Uani d . 1 1 . .
O O9 0.8415(3) 0.9876(2) 0.5228(2) 0.0289(6) Uani d . 1 1 . .
O O1W 0.6084(4) 0.9755(3) 0.1530(2) 0.0330(7) Uani d D 1 1 . .
H H1WA 0.608(6) 1.033(2) 0.121(3) 0.040 Uiso d D 1 1 . .
H H1WB 0.544(5) 0.932(3) 0.103(3) 0.040 Uiso d D 1 1 . .
O O2W 1.3864(6) 0.8423(3) 0.9661(4) 0.0614(11) Uani d D 1 1 . .
H H2WA 1.426(7) 0.783(3) 0.962(5) 0.074 Uiso d D 1 1 . .
H H2WB 1.306(5) 0.827(5) 0.966(6) 0.074 Uiso d D 1 1 . .
O O3W 0.8362(7) 0.5053(4) 0.5101(4) 0.0799(15) Uani d D 1 1 . .
H H3WA 0.793(9) 0.521(5) 0.443(2) 0.096 Uiso d D 1 1 . .
H H3WB 0.876(8) 0.442(3) 0.517(5) 0.096 Uiso d D 1 1 . .
O O4W 1.0543(5) 0.7816(4) 0.9682(4) 0.0767(14) Uani d D 1 1 . .
H H4WA 0.958(3) 0.763(6) 0.942(5) 0.092 Uiso d D 1 1 . .
H H4WB 1.106(6) 0.742(5) 1.024(4) 0.092 Uiso d D 1 1 . .
N N1 0.9284(5) 0.6293(4) 0.6960(3) 0.0430(10) Uani d . 1 1 . .
H H1A 0.8867 0.5890 0.6334 0.052 Uiso d R 1 1 . .
H H1B 0.8947 0.5962 0.7369 0.052 Uiso d R 1 1 . .
C C1 0.5958(4) 0.7095(3) 0.2949(3) 0.0212(8) Uani d . 1 1 . .
C C2 0.4172(4) 0.7536(3) 0.2173(3) 0.0200(7) Uani d . 1 1 . .
C C3 0.4950(4) 0.9348(3) 0.5004(3) 0.0238(8) Uani d . 1 1 . .
C C4 1.0168(4) 0.9999(3) 0.4541(3) 0.0202(8) Uani d . 1 1 . .
C C5 1.1056(7) 0.6231(7) 0.7555(5) 0.076(2) Uani d . 1 1 . .
H H5A 1.1392 0.5450 0.7687 0.091 Uiso calc R 1 1 . .
H H5B 1.1514 0.6621 0.8243 0.091 Uiso calc R 1 1 . .
H H5C 1.1433 0.6579 0.7126 0.091 Uiso calc R 1 1 . .
C C6 0.8628(9) 0.7443(6) 0.6685(6) 0.083(2) Uani d . 1 1 . .
H H6A 0.7455 0.7414 0.6256 0.100 Uiso calc R 1 1 . .
H H6B 0.9012 0.7813 0.6269 0.100 Uiso calc R 1 1 . .
H H6C 0.8987 0.7861 0.7349 0.100 Uiso calc R 1 1 . .

loop_
_atom_site_aniso_label
_atom_site_aniso_U_11
_atom_site_aniso_U_22
_atom_site_aniso_U_33
_atom_site_aniso_U_12
_atom_site_aniso_U_13
_atom_site_aniso_U_23
Sm1 0.01682(10) 0.01446(10) 0.01891(10) -0.00015(7) 0.00713(8) -0.00032(7)
O1 0.0186(14) 0.0194(14) 0.0365(17) -0.0004(10) 0.0076(12) -0.0044(11)
O2 0.0225(14) 0.0156(13) 0.0327(16) 0.0014(10) 0.0032(12) -0.0002(11)
O3 0.0199(13) 0.0176(13) 0.0313(15) 0.0008(10) 0.0111(12) -0.0021(11)
O4 0.0222(14) 0.0171(13) 0.0234(14) 0.0010(10) 0.0057(12) 0.0003(10)
O6 0.0358(16) 0.0225(14) 0.0311(16) -0.0052(11) 0.0203(13) -0.0054(11)
O7 0.0479(18) 0.0213(14) 0.0428(18) 0.0052(12) 0.0322(16) 0.0063(12)
O8 0.0199(13) 0.0337(15) 0.0169(13) -0.0009(11) 0.0061(11) -0.0030(11)
O9 0.0195(14) 0.0437(17) 0.0235(14) -0.0032(12) 0.0114(12) -0.0030(12)
O1W 0.0363(17) 0.0349(17) 0.0209(15) -0.0056(13) 0.0108(13) -0.0013(12)
O2W 0.073(3) 0.035(2) 0.063(3) 0.0036(18) 0.028(2) 0.0070(19)
O3W 0.084(3) 0.078(3) 0.047(3) 0.027(3) 0.014(3) -0.003(2)
O4W 0.056(3) 0.053(3) 0.069(3) -0.008(2) -0.002(2) 0.014(2)
N1 0.035(2) 0.057(3) 0.036(2) -0.0080(18) 0.0180(18) 0.0077(18)
C1 0.0196(19) 0.0201(19) 0.0190(18) 0.0007(13) 0.0069(16) -0.0017(14)
C2 0.0209(19) 0.0206(19) 0.0171(17) 0.0011(14) 0.0092(15) 0.0001(14)
C3 0.0196(18) 0.025(2) 0.0225(19) 0.0000(14) 0.0081(15) 0.0006(15)
C4 0.0217(19) 0.0137(17) 0.0190(18) -0.0016(13) 0.0068(15) 0.0015(13)
C5 0.041(3) 0.126(6) 0.051(4) -0.010(4) 0.018(3) 0.020(4)
C6 0.104(6) 0.067(4) 0.086(5) 0.012(4) 0.056(5) 0.017(4)

loop_
_atom_type_symbol
_atom_type_description
_atom_type_scat_dispersion_real
_atom_type_scat_dispersion_imag
_atom_type_scat_source
C C 0.0033 0.0016 'International Tables Vol C Tables 4.2.6.8 and 6.1.1.4'
H H 0.0000 0.0000 'International Tables Vol C Tables 4.2.6.8 and 6.1.1.4'
N N 0.0061 0.0033 'International Tables Vol C Tables 4.2.6.8 and 6.1.1.4'
O O 0.0106 0.0060 'International Tables Vol C Tables 4.2.6.8 and 6.1.1.4'
Sm Sm -0.1638 3.4418 'International Tables Vol C Tables 4.2.6.8 and 6.1.1.4'

loop_
_geom_angle_atom_site_label_1
_geom_angle_atom_site_label_2
_geom_angle_atom_site_label_3
_geom_angle_site_symmetry_1
_geom_angle_site_symmetry_3
_geom_angle
_geom_angle_publ_flag
O4 Sm1 O3 . 2_655 136.09(9) ?
O4 Sm1 O9 . . 138.78(9) ?
O3 Sm1 O9 2_655 . 84.76(9) ?
O4 Sm1 O8 . . 123.92(9) ?
O3 Sm1 O8 2_655 . 71.56(9) ?
O9 Sm1 O8 . . 65.88(9) ?
O4 Sm1 O2 . 2_655 72.94(8) ?
O3 Sm1 O2 2_655 2_655 66.43(8) ?
O9 Sm1 O2 . 2_655 138.73(9) ?
O8 Sm1 O2 . 2_655 125.24(9) ?
O4 Sm1 O6 . . 71.76(9) ?
O3 Sm1 O6 2_655 . 133.88(9) ?
O9 Sm1 O6 . . 73.91(9) ?
O8 Sm1 O6 . . 129.79(9) ?
O2 Sm1 O6 2_655 . 104.74(10) ?
O4 Sm1 O1 . . 66.34(8) ?
O3 Sm1 O1 2_655 . 144.12(9) ?
O9 Sm1 O1 . . 82.65(9) ?
O8 Sm1 O1 . . 72.62(9) ?
O2 Sm1 O1 2_655 . 137.62(9) ?
O6 Sm1 O1 . . 73.62(9) ?
O4 Sm1 O7 . . 111.72(10) ?
O3 Sm1 O7 2_655 . 69.72(9) ?
O9 Sm1 O7 . . 72.18(10) ?
O8 Sm1 O7 . . 124.34(9) ?
O2 Sm1 O7 2_655 . 70.42(10) ?
O6 Sm1 O7 . . 64.99(9) ?
O1 Sm1 O7 . . 135.89(10) ?
O4 Sm1 O1W . . 71.17(10) ?
O3 Sm1 O1W 2_655 . 81.92(10) ?
O9 Sm1 O1W . . 132.76(10) ?
O8 Sm1 O1W . . 66.90(9) ?
O2 Sm1 O1W 2_655 . 73.75(10) ?
O6 Sm1 O1W . . 141.50(9) ?
O1 Sm1 O1W . . 82.35(10) ?
O7 Sm1 O1W . . 140.82(10) ?
C1 O1 Sm1 . . 118.3(2) ?
C1 O2 Sm1 . 2_645 118.2(2) ?
C2 O3 Sm1 . 2_645 118.6(2) ?
C2 O4 Sm1 . . 119.6(2) ?
C3 O6 Sm1 . . 119.8(2) ?
C3 O7 Sm1 3_676 . 119.5(2) ?
C4 O8 Sm1 . . 119.1(2) ?
C4 O9 Sm1 3_776 . 119.7(2) ?
Sm1 O1W H1WA . . 122(3) ?
Sm1 O1W H1WB . . 120(3) ?
H1WA O1W H1WB . . 104(3) ?
H2WA O2W H2WB . . 108(3) ?
H3WA O3W H3WB . . 105(3) ?
H4WA O4W H4WB . . 105(3) ?
C5 N1 C6 . . 114.3(5) ?
C5 N1 H1A . . 108.6 ?
C6 N1 H1A . . 108.8 ?
C5 N1 H1B . . 108.5 ?
C6 N1 H1B . . 108.8 ?
H1A N1 H1B . . 107.6 ?
O1 C1 O2 . . 126.9(3) ?
O1 C1 C2 . . 116.3(3) ?
O2 C1 C2 . . 116.8(3) ?
O4 C2 O3 . . 126.0(3) ?
O4 C2 C1 . . 117.2(3) ?
O3 C2 C1 . . 116.8(3) ?
O7 C3 O6 3_676 . 125.9(4) ?
O7 C3 C3 3_676 3_676 116.9(4) ?
O6 C3 C3 . 3_676 117.2(4) ?
O9 C4 O8 3_776 . 125.5(4) ?
O9 C4 C4 3_776 3_776 119.2(4) ?
O8 C4 C4 . 3_776 115.3(4) ?
N1 C5 H5A . . 109.5 ?
N1 C5 H5B . . 109.5 ?
H5A C5 H5B . . 109.5 ?
N1 C5 H5C . . 109.5 ?
H5A C5 H5C . . 109.5 ?
H5B C5 H5C . . 109.5 ?
N1 C6 H6A . . 109.5 ?
N1 C6 H6B . . 109.5 ?
H6A C6 H6B . . 109.5 ?
N1 C6 H6C . . 109.5 ?
H6A C6 H6C . . 109.5 ?
H6B C6 H6C . . 109.5 ?

loop_
_geom_bond_atom_site_label_1
_geom_bond_atom_site_label_2
_geom_bond_site_symmetry_2
_geom_bond_distance
_geom_bond_publ_flag
Sm1 O4 . 2.422(3) ?
Sm1 O3 2_655 2.440(2) ?
Sm1 O9 . 2.442(3) ?
Sm1 O8 . 2.469(3) ?
Sm1 O2 2_655 2.474(3) ?
Sm1 O6 . 2.479(3) ?
Sm1 O1 . 2.479(3) ?
Sm1 O7 . 2.497(3) ?
Sm1 O1W . 2.512(3) ?
O1 C1 . 1.246(4) ?
O2 C1 . 1.248(4) ?
O2 Sm1 2_645 2.474(3) ?
O3 C2 . 1.257(4) ?
O3 Sm1 2_645 2.440(2) ?
O4 C2 . 1.238(4) ?
O6 C3 . 1.248(5) ?
O7 C3 3_676 1.242(5) ?
O8 C4 . 1.282(4) ?
O9 C4 3_776 1.234(5) ?
O1W H1WA . 0.817(18) ?
O1W H1WB . 0.828(18) ?
O2W H2WA . 0.811(19) ?
O2W H2WB . 0.798(19) ?
O3W H3WA . 0.839(19) ?
O3W H3WB . 0.819(19) ?
O4W H4WA . 0.83(2) ?
O4W H4WB . 0.823(19) ?
N1 C5 . 1.452(7) ?
N1 C6 . 1.459(8) ?
N1 H1A . 0.9001 ?
N1 H1B . 0.9001 ?
C1 C2 . 1.562(5) ?
C3 O7 3_676 1.242(5) ?
C3 C3 3_676 1.541(8) ?
C4 O9 3_776 1.234(5) ?
C4 C4 3_776 1.519(8) ?
C5 H5A . 0.9600 ?
C5 H5B . 0.9600 ?
C5 H5C . 0.9600 ?
C6 H6A . 0.9600 ?
C6 H6B . 0.9600 ?
C6 H6C . 0.9600 ?

loop_
_geom_hbond_atom_site_label_D
_geom_hbond_atom_site_label_H
_geom_hbond_atom_site_label_A
_geom_hbond_site_symmetry_A
_geom_hbond_distance_DH
_geom_hbond_distance_HA
_geom_hbond_distance_DA
_geom_hbond_angle_DHA
O1W H1WA O2W 3_776 0.817(18) 1.95(2) 2.764(5) 174(5)
O1W H1WB O2W 1_454 0.828(18) 2.03(2) 2.852(5) 172(4)
O2W H2WA O6 4_676 0.811(19) 2.26(2) 3.065(5) 175(6)
O2W H2WA O7 2_746 0.811(19) 2.47(5) 3.023(5) 126(5)
O2W H2WB O4W . 0.798(19) 2.51(2) 3.306(7) 179(6)
O2W H2WB O3W 2_756 0.798(19) 2.64(5) 3.039(8) 113(5)
O3W H3WA O2 . 0.839(19) 2.08(3) 2.845(5) 151(6)
O3W H3WB O4W 2_746 0.819(19) 1.98(2) 2.796(6) 172(8)
O4W H4WA O1 4_576 0.83(2) 2.15(2) 2.967(5) 169(6)
O4W H4WB O3 1_656 0.823(19) 2.11(2) 2.898(5) 160(6)
N1 H1A O3W . 0.90 1.85 2.744(6) 171
N1 H1B O8 4_576 0.90 1.99 2.864(5) 163
N1 H1B O1W 4_576 0.90 2.50 3.071(5) 122
C5 H5C O4 4_676 0.96 2.53 3.283(7) 135

loop_
_geom_torsion_atom_site_label_1
_geom_torsion_atom_site_label_2
_geom_torsion_atom_site_label_3
_geom_torsion_atom_site_label_4
_geom_torsion_site_symmetry_1
_geom_torsion_site_symmetry_2
_geom_torsion_site_symmetry_3
_geom_torsion_site_symmetry_4
_geom_torsion
_geom_torsion_publ_flag
O4 Sm1 O1 C1 . . . . -10.9(3) ?
O3 Sm1 O1 C1 2_655 . . . -148.3(3) ?
O9 Sm1 O1 C1 . . . . 141.3(3) ?
O8 Sm1 O1 C1 . . . . -151.8(3) ?
O2 Sm1 O1 C1 2_655 . . . -28.1(4) ?
O6 Sm1 O1 C1 . . . . 66.0(3) ?
O7 Sm1 O1 C1 . . . . 86.5(3) ?
O1W Sm1 O1 C1 . . . . -83.6(3) ?
O3 Sm1 O4 C2 2_655 . . . 158.7(3) ?
O9 Sm1 O4 C2 . . . . -31.0(3) ?
O8 Sm1 O4 C2 . . . . 60.2(3) ?
O2 Sm1 O4 C2 2_655 . . . -178.4(3) ?
O6 Sm1 O4 C2 . . . . -66.0(3) ?
O1 Sm1 O4 C2 . . . . 13.6(3) ?
O7 Sm1 O4 C2 . . . . -118.4(3) ?
O1W Sm1 O4 C2 . . . . 103.4(3) ?
O4 Sm1 O6 C3 . . . . -136.1(3) ?
O3 Sm1 O6 C3 2_655 . . . 1.2(3) ?
O9 Sm1 O6 C3 . . . . 67.1(3) ?
O8 Sm1 O6 C3 . . . . 104.5(3) ?
O2 Sm1 O6 C3 2_655 . . . -70.1(3) ?
O1 Sm1 O6 C3 . . . . 154.0(3) ?
O7 Sm1 O6 C3 . . . . -10.4(3) ?
O1W Sm1 O6 C3 . . . . -152.4(3) ?
O4 Sm1 O7 C3 . . . 3_676 66.9(3) ?
O3 Sm1 O7 C3 2_655 . . 3_676 -160.3(3) ?
O9 Sm1 O7 C3 . . . 3_676 -69.4(3) ?
O8 Sm1 O7 C3 . . . 3_676 -111.7(3) ?
O2 Sm1 O7 C3 2_655 . . 3_676 128.4(3) ?
O6 Sm1 O7 C3 . . . 3_676 10.8(3) ?
O1 Sm1 O7 C3 . . . 3_676 -11.0(4) ?
O1W Sm1 O7 C3 . . . 3_676 153.4(3) ?
O4 Sm1 O8 C4 . . . . -141.7(2) ?
O3 Sm1 O8 C4 2_655 . . . 84.6(2) ?
O9 Sm1 O8 C4 . . . . -7.9(2) ?
O2 Sm1 O8 C4 2_655 . . . 125.8(2) ?
O6 Sm1 O8 C4 . . . . -47.7(3) ?
O1 Sm1 O8 C4 . . . . -97.6(3) ?
O7 Sm1 O8 C4 . . . . 36.7(3) ?
O1W Sm1 O8 C4 . . . . 173.5(3) ?
O4 Sm1 O9 C4 . . . 3_776 122.0(3) ?
O3 Sm1 O9 C4 2_655 . . 3_776 -64.8(3) ?
O8 Sm1 O9 C4 . . . 3_776 7.4(3) ?
O2 Sm1 O9 C4 2_655 . . 3_776 -109.3(3) ?
O6 Sm1 O9 C4 . . . 3_776 156.6(3) ?
O1 Sm1 O9 C4 . . . 3_776 81.6(3) ?
O7 Sm1 O9 C4 . . . 3_776 -135.1(3) ?
O1W Sm1 O9 C4 . . . 3_776 9.2(3) ?
Sm1 O1 C1 O2 . . . . -172.2(3) ?
Sm1 O1 C1 C2 . . . . 8.1(4) ?
Sm1 O2 C1 O1 2_645 . . . -169.5(3) ?
Sm1 O2 C1 C2 2_645 . . . 10.2(5) ?
Sm1 O4 C2 O3 . . . . 165.1(3) ?
Sm1 O4 C2 C1 . . . . -15.0(4) ?
Sm1 O3 C2 O4 2_645 . . . 162.8(3) ?
Sm1 O3 C2 C1 2_645 . . . -17.2(4) ?
O1 C1 C2 O4 . . . . 4.4(5) ?
O2 C1 C2 O4 . . . . -175.4(4) ?
O1 C1 C2 O3 . . . . -175.7(3) ?
O2 C1 C2 O3 . . . . 4.5(5) ?
Sm1 O6 C3 O7 . . . 3_676 -169.7(3) ?
Sm1 O6 C3 C3 . . . 3_676 9.6(5) ?
Sm1 O8 C4 O9 . . . 3_776 -173.2(3) ?
Sm1 O8 C4 C4 . . . 3_776 7.9(5) ?
